data_4341196
loop_
_publ_author_name
'Yu, Na'
'Klepov, Vladislav V.'
'Modolo, Giuseppe'
'Bosbach, Dirk'
'Suleimanov, Evgeny V.'
'Gesing, Thorsten M.'
'Robben, Lars'
'Alekseev, Evgeny V.'

_publ_section_title
;
 Morphotropy and Temperature-Driven Polymorphism in A2Th(AsO4)2 (A = Li,
 Na, K, Rb, Cs) Series.
;
_journal_issue 20
_journal_name_full 'Inorganic chemistry'
_journal_page_first 11231
_journal_page_last 11241
_journal_paper_doi 10.1021/ic5018246
_journal_volume 53
_journal_year 2014
_chemical_formula_moiety Cs2Th(AsO4)2
_chemical_formula_sum 'As2 Cs2 O8 Th'
_chemical_formula_weight 775.70
_chemical_melting_point ?
_chemical_name_common 'Cesium Thorium Arsenate'
_chemical_name_systematic
; 
 ? 
;
_space_group_IT_number 141
_symmetry_cell_setting tetragonal
_symmetry_space_group_name_Hall '-I 4bd 2'
_symmetry_space_group_name_H-M 'I 41/a m d :2'
_atom_sites_solution_hydrogens none
_atom_sites_solution_primary direct
_atom_sites_solution_secondary difmap
_audit_creation_method SHELXL-97
_cell_angle_alpha 90.00
_cell_angle_beta 90.00
_cell_angle_gamma 90.00
_cell_formula_units_Z 4
_cell_length_a 7.3205(5)
_cell_length_b 7.3205(5)
_cell_length_c 18.6231(16)
_cell_measurement_reflns_used 584
_cell_measurement_temperature 293(2)
_cell_measurement_theta_max 34.4899
_cell_measurement_theta_min 3.9286
_cell_volume 998.01(13)
_computing_cell_refinement 'smart saint'
_computing_data_collection smart
_computing_data_reduction SAINT
_computing_molecular_graphics 'SHELXP-97 (Sheldrick, 1997)'
_computing_publication_material 'SHELXCIF-97 (Sheldrick, 2000)'
_computing_structure_refinement 'SHELXL-97 (Sheldrick, 1997)'
_computing_structure_solution 'SHELXS-97 (Sheldrick, 1990)'
_diffrn_ambient_temperature 293(2)
_diffrn_measured_fraction_theta_full 0.965
_diffrn_measured_fraction_theta_max 0.965
_diffrn_measurement_device_type 'SuperNova, Dual, Cu at zero, Eos'
_diffrn_measurement_method '\w scans'
_diffrn_radiation_monochromator graphite
_diffrn_radiation_source 'fine-focus sealed tube'
_diffrn_radiation_type MoK\a
_diffrn_radiation_wavelength 0.71073
_diffrn_reflns_av_R_equivalents 0.0189
_diffrn_reflns_av_sigmaI/netI 0.0227
_diffrn_reflns_limit_h_max 10
_diffrn_reflns_limit_h_min -3
_diffrn_reflns_limit_k_max 10
_diffrn_reflns_limit_k_min 0
_diffrn_reflns_limit_l_max 26
_diffrn_reflns_limit_l_min -7
_diffrn_reflns_number 973
_diffrn_reflns_theta_full 31.51
_diffrn_reflns_theta_max 31.51
_diffrn_reflns_theta_min 4.30
_diffrn_standards_decay_% 0
_diffrn_standards_interval_count 0
_diffrn_standards_interval_time 0
_diffrn_standards_number 0
_exptl_absorpt_coefficient_mu 28.722
_exptl_absorpt_correction_T_max 1.00000
_exptl_absorpt_correction_T_min 0.54011
_exptl_absorpt_correction_type multi-scan
_exptl_absorpt_process_details
;
CrysAlisPro, Agilent Technologies,
Version 1.171.36.20 (release 27-06-2012 CrysAlis171 .NET)
(compiled Jul 11 2012,15:38:31)
Empirical absorption correction using spherical harmonics,
 implemented in SCALE3 ABSPACK scaling algorithm.
;
_exptl_crystal_colour colourless
_exptl_crystal_density_diffrn 5.163
_exptl_crystal_density_method 'not measured'
_exptl_crystal_description Block
_exptl_crystal_F_000 1320
_exptl_crystal_size_max 0.12
_exptl_crystal_size_mid 0.08
_exptl_crystal_size_min 0.05
_refine_diff_density_max 2.221
_refine_diff_density_min -4.287
_refine_diff_density_rms 0.424
_refine_ls_extinction_method none
_refine_ls_goodness_of_fit_ref 1.236
_refine_ls_hydrogen_treatment none
_refine_ls_matrix_type full
_refine_ls_number_parameters 23
_refine_ls_number_reflns 462
_refine_ls_number_restraints 0
_refine_ls_restrained_S_all 1.236
_refine_ls_R_factor_all 0.0441
_refine_ls_R_factor_gt 0.0384
_refine_ls_shift/su_max 0.011
_refine_ls_shift/su_mean 0.002
_refine_ls_structure_factor_coef Fsqd
_refine_ls_weighting_details 'calc w=1/[\s^2^(Fo^2^)+(0.0436P)^2^+64.2263P] where P=(Fo^2^+2Fc^2^)/3'
_refine_ls_weighting_scheme calc
_refine_ls_wR_factor_gt 0.1089
_refine_ls_wR_factor_ref 0.1117
_reflns_number_gt 410
_reflns_number_total 462
_reflns_threshold_expression >2sigma(I)
_cod_data_source_file ic5018246_si_002.cif
_cod_data_source_block shelxl
_cod_depositor_comments
;
The following automatic conversions were performed:

'_chemical_melting_point' value 'N/A' was changed to '?' - the value
is undefined or not given.

Automatic conversion script
Id: cif_fix_values 2281 2013-09-26 08:29:07Z andrius 

 Adding full bibliography for 4341195--4341199.cif.
;
_cod_original_cell_volume 998.00(12)
_cod_original_sg_symbol_H-M 'I 41/amd'
_cod_database_code 4341196

loop_
_symmetry_equiv_pos_as_xyz
'x, y, z'
'-x+1/2, -y, z+1/2'
'-y+1/4, x+3/4, z+1/4'
'y+1/4, -x+1/4, z+3/4'
'-x+1/2, y, -z+1/2'
'x, -y, -z'
'y+1/4, x+3/4, -z+1/4'
'-y+1/4, -x+1/4, -z+3/4'
'x+1/2, y+1/2, z+1/2'
'-x+1, -y+1/2, z+1'
'-y+3/4, x+5/4, z+3/4'
'y+3/4, -x+3/4, z+5/4'
'-x+1, y+1/2, -z+1'
'x+1/2, -y+1/2, -z+1/2'
'y+3/4, x+5/4, -z+3/4'
'-y+3/4, -x+3/4, -z+5/4'
'-x, -y, -z'
'x-1/2, y, -z-1/2'
'y-1/4, -x-3/4, -z-1/4'
'-y-1/4, x-1/4, -z-3/4'
'x-1/2, -y, z-1/2'
'-x, y, z'
'-y-1/4, -x-3/4, z-1/4'
'y-1/4, x-1/4, z-3/4'
'-x+1/2, -y+1/2, -z+1/2'
'x, y+1/2, -z'
'y+1/4, -x-1/4, -z+1/4'
'-y+1/4, x+1/4, -z-1/4'
'x, -y+1/2, z'
'-x+1/2, y+1/2, z+1/2'
'-y+1/4, -x-1/4, z+1/4'
'y+1/4, x+1/4, z-1/4'

loop_
_atom_site_label
_atom_site_type_symbol
_atom_site_fract_x
_atom_site_fract_y
_atom_site_fract_z
_atom_site_U_iso_or_equiv
_atom_site_adp_type
_atom_site_occupancy
_atom_site_symmetry_multiplicity
_atom_site_calc_flag
_atom_site_refinement_flags
Th1 Th 0.5000 0.7500 0.3750 0.0099(2) Uani 1 8 d S
As1 As 0.5000 0.7500 0.54998(9) 0.0121(4) Uani 1 4 d S
Cs1 Cs 0.0000 1.0000 0.5000 0.0639(8) Uani 1 4 d S
O1 O 0.5000 0.9326(14) 0.6043(6) 0.025(2) Uani 1 2 d S
O2 O 0.3231(13) 0.7500 0.4920(5) 0.0182(18) Uani 1 2 d S

loop_
_atom_site_aniso_label
_atom_site_aniso_U_11
_atom_site_aniso_U_22
_atom_site_aniso_U_33
_atom_site_aniso_U_23
_atom_site_aniso_U_13
_atom_site_aniso_U_12
Th1 0.0105(3) 0.0105(3) 0.0087(4) 0.000 0.000 0.000
As1 0.0163(9) 0.0099(8) 0.0100(7) 0.000 0.000 0.000
Cs1 0.0220(7) 0.0183(7) 0.151(3) -0.0095(11) 0.000 0.000
O1 0.052(7) 0.011(4) 0.013(4) -0.005(4) 0.000 0.000
O2 0.014(4) 0.026(5) 0.015(4) 0.000 -0.002(4) 0.000

loop_
_atom_type_symbol
_atom_type_description
_atom_type_scat_dispersion_real
_atom_type_scat_dispersion_imag
_atom_type_scat_source
O O 0.0106 0.0060 'International Tables Vol C Tables 4.2.6.8 and 6.1.1.4'
As As 0.0499 2.0058 'International Tables Vol C Tables 4.2.6.8 and 6.1.1.4'
Cs Cs -0.3680 2.1192 'International Tables Vol C Tables 4.2.6.8 and 6.1.1.4'
Th Th -7.2400 8.8979 'International Tables Vol C Tables 4.2.6.8 and 6.1.1.4'

loop_
_geom_angle_atom_site_label_1
_geom_angle_atom_site_label_2
_geom_angle_atom_site_label_3
_geom_angle
_geom_angle_site_symmetry_1
_geom_angle_site_symmetry_3
O1 Th1 O1 91.54(8) 4_464 17_676
O1 Th1 O1 161.1(5) 4_464 11_644
O1 Th1 O1 91.54(8) 17_676 11_644
O1 Th1 O1 91.54(8) 4_464 26_546
O1 Th1 O1 161.1(5) 17_676 26_546
O1 Th1 O1 91.54(8) 11_644 26_546
O1 Th1 O2 68.7(3) 4_464 .
O1 Th1 O2 81.9(2) 17_676 .
O1 Th1 O2 130.2(3) 11_644 .
O1 Th1 O2 81.9(2) 26_546 .
O1 Th1 O2 81.9(2) 4_464 28_656
O1 Th1 O2 130.2(3) 17_676 28_656
O1 Th1 O2 81.9(2) 11_644 28_656
O1 Th1 O2 68.7(3) 26_546 28_656
O2 Th1 O2 137.6(3) . 28_656
O1 Th1 O2 130.2(3) 4_464 10_564
O1 Th1 O2 81.9(2) 17_676 10_564
O1 Th1 O2 68.7(3) 11_644 10_564
O1 Th1 O2 81.9(2) 26_546 10_564
O2 Th1 O2 61.5(4) . 10_564
O2 Th1 O2 137.6(3) 28_656 10_564
O1 Th1 O2 81.9(2) 4_464 19_576
O1 Th1 O2 68.7(3) 17_676 19_576
O1 Th1 O2 81.9(2) 11_644 19_576
O1 Th1 O2 130.2(3) 26_546 19_576
O2 Th1 O2 137.6(3) . 19_576
O2 Th1 O2 61.5(4) 28_656 19_576
O2 Th1 O2 137.6(3) 10_564 19_576
O1 As1 O1 105.8(7) 10_564 .
O1 As1 O2 112.7(3) 10_564 10_564
O1 As1 O2 112.7(3) . 10_564
O1 As1 O2 112.7(3) 10_564 .
O1 As1 O2 112.7(3) . .
O2 As1 O2 100.4(7) 10_564 .
O2 Cs1 O2 75.7(2) . 26_556
O2 Cs1 O2 104.3(2) . 10_464
O2 Cs1 O2 180.0 26_556 10_464
O2 Cs1 O2 179.999(2) . 17_576
O2 Cs1 O2 104.3(2) 26_556 17_576
O2 Cs1 O2 75.7(2) 10_464 17_576
O2 Cs1 O1 93.2(2) . 27_476
O2 Cs1 O1 49.2(2) 26_556 27_476
O2 Cs1 O1 130.8(2) 10_464 27_476
O2 Cs1 O1 86.8(2) 17_576 27_476
O2 Cs1 O1 86.8(2) . 11_544
O2 Cs1 O1 130.8(2) 26_556 11_544
O2 Cs1 O1 49.2(2) 10_464 11_544
O2 Cs1 O1 93.2(2) 17_576 11_544
O1 Cs1 O1 180.000(1) 27_476 11_544
O2 Cs1 O1 130.8(2) . 20_667
O2 Cs1 O1 86.8(2) 26_556 20_667
O2 Cs1 O1 93.2(2) 10_464 20_667
O2 Cs1 O1 49.2(2) 17_576 20_667
O1 Cs1 O1 44.4(3) 27_476 20_667
O1 Cs1 O1 135.6(3) 11_544 20_667
O2 Cs1 O1 49.2(2) . 4_464
O2 Cs1 O1 93.2(2) 26_556 4_464
O2 Cs1 O1 86.8(2) 10_464 4_464
O2 Cs1 O1 130.8(2) 17_576 4_464
O1 Cs1 O1 135.6(3) 27_476 4_464
O1 Cs1 O1 44.4(3) 11_544 4_464
O1 Cs1 O1 180.0(2) 20_667 4_464

loop_
_geom_bond_atom_site_label_1
_geom_bond_atom_site_label_2
_geom_bond_distance
_geom_bond_site_symmetry_2
Th1 O1 2.355(10) 4_464
Th1 O1 2.355(10) 17_676
Th1 O1 2.355(10) 11_644
Th1 O1 2.355(10) 26_546
Th1 O2 2.535(10) .
Th1 O2 2.535(10) 28_656
Th1 O2 2.535(10) 10_564
Th1 O2 2.535(10) 19_576
As1 O1 1.676(10) 10_564
As1 O1 1.676(10) .
As1 O2 1.686(10) 10_564
As1 O2 1.686(10) .
Cs1 O2 2.994(8) .
Cs1 O2 2.994(8) 26_556
Cs1 O2 2.994(8) 10_464
Cs1 O2 2.994(8) 17_576
Cs1 O1 3.536(9) 27_476
Cs1 O1 3.536(9) 11_544
Cs1 O1 3.536(9) 20_667
Cs1 O1 3.536(9) 4_464
